data_2312790
loop_
_publ_author_name
'Linden, Anthony'
'Egli, Daniel H.'
'Heimgartner, Heinz'

_publ_section_title
;
 Transformations of thiocarbonyls into alkenes via Barton-Kellogg
 olefination.
;
_journal_coeditor_code WQ3148
_journal_issue 'Pt 4'
_journal_name_full 'Acta crystallographica. Section C, Structural chemistry'
_journal_page_first 238
_journal_page_last 245
_journal_paper_doi 10.1107/S2053229625002074
_journal_volume 81
_journal_year 2025
_chemical_formula_iupac 'C24 H20 O2 S2'
_chemical_formula_moiety 'C24 H20 O2 S2'
_chemical_formula_sum 'C24 H20 O2 S2'
_chemical_formula_weight 404.52
_chemical_name_systematic
;
3-[Bis(4-methoxyphenyl)methylidene]-5-phenyl-3H-1,2-dithiole
;
_space_group_crystal_system monoclinic
_space_group_IT_number 14
_space_group_name_Hall '-P 2yn'
_space_group_name_H-M_alt 'P 1 21/n 1'
_atom_sites_solution_hydrogens geom
_atom_sites_solution_primary direct
_audit_creation_method SHELXL-2019/3
_cell_angle_alpha 90
_cell_angle_beta 93.5489(9)
_cell_angle_gamma 90
_cell_formula_units_Z 4
_cell_length_a 15.2746(2)
_cell_length_b 6.60940(10)
_cell_length_c 19.8754(3)
_cell_measurement_reflns_used 89387
_cell_measurement_temperature 160(2)
_cell_measurement_theta_max 27.5
_cell_measurement_theta_min 2.0
_cell_volume 2002.69(5)
_computing_cell_refinement
;
DENZO-SMN (Otwinowski & Minor, 1997)
;
_computing_data_collection
;
COLLECT (Nonius, 2000)
;
_computing_data_reduction
;
DENZO-SMN and SCALEPACK (Otwinowski & Minor, 1997)
;
_computing_molecular_graphics
;
OLEX2 (Dolomanov <i>et al.</i>,  2009)
;
_computing_publication_material
;
publCIF (Westrip, 2010) and PLATON (Spek, 2020)
;
_computing_structure_refinement
;
SHELXL2019 (Sheldrick, 2015)
;
_computing_structure_solution
;
SIR92 (Altomare <i>et al.</i>,  1994)
;
_diffrn_ambient_temperature 160(2)
_diffrn_detector '65 mm CCD camera on \k goniostat'
_diffrn_detector_area_resol_mean 9
_diffrn_measured_fraction_theta_full 0.999
_diffrn_measured_fraction_theta_max 0.999
_diffrn_measurement_device_type 'Nonius KappaCCD area-detector'
_diffrn_measurement_method '\f and \w scans with \k offsets'
_diffrn_radiation_monochromator 'horizontally mounted graphite crystal'
_diffrn_radiation_source 'Nonius FR590 sealed tube generator'
_diffrn_radiation_type 'Mo K\a'
_diffrn_radiation_wavelength 0.71073
_diffrn_reflns_av_R_equivalents 0.0601
_diffrn_reflns_av_unetI/netI 0.0350
_diffrn_reflns_limit_h_max 19
_diffrn_reflns_limit_h_min -19
_diffrn_reflns_limit_k_max 8
_diffrn_reflns_limit_k_min -8
_diffrn_reflns_limit_l_max 25
_diffrn_reflns_limit_l_min -25
_diffrn_reflns_number 45139
_diffrn_reflns_theta_full 25.242
_diffrn_reflns_theta_max 27.482
_diffrn_reflns_theta_min 2.053
_diffrn_standards_decay_% 0
_diffrn_standards_number 0
_exptl_absorpt_coefficient_mu 0.283
_exptl_absorpt_correction_T_max 0.961
_exptl_absorpt_correction_T_min 0.863
_exptl_absorpt_correction_type multi-scan
_exptl_absorpt_process_details
;
(Blessing, 1995)
;
_exptl_crystal_colour red
_exptl_crystal_density_diffrn 1.342
_exptl_crystal_description prism
_exptl_crystal_F_000 848
_exptl_crystal_size_max 0.30
_exptl_crystal_size_mid 0.25
_exptl_crystal_size_min 0.15
_refine_diff_density_max 0.289
_refine_diff_density_min -0.342
_refine_ls_extinction_method none
_refine_ls_goodness_of_fit_ref 1.056
_refine_ls_hydrogen_treatment constr
_refine_ls_matrix_type full
_refine_ls_number_parameters 255
_refine_ls_number_reflns 4597
_refine_ls_number_restraints 0
_refine_ls_restrained_S_all 1.056
_refine_ls_R_factor_all 0.0615
_refine_ls_R_factor_gt 0.0419
_refine_ls_shift/su_max 0.001
_refine_ls_shift/su_mean 0.000
_refine_ls_structure_factor_coef Fsqd
_refine_ls_weighting_details 'w=1/[\s^2^(Fo^2^)+(0.0515P)^2^+0.9960P] where P=(Fo^2^+2Fc^2^)/3'
_refine_ls_weighting_scheme calc
_refine_ls_wR_factor_gt 0.0995
_refine_ls_wR_factor_ref 0.1116
_reflns_number_gt 3564
_reflns_number_total 4597
_reflns_threshold_expression 'I > 2\s(I)'
_cod_data_source_file wq3148sup1.cif
_cod_data_source_block 13
_cod_depositor_comments 'Adding full bibliography for 2312788--2312790.cif.'
_cod_original_sg_symbol_H-M 'P 21/n'
_cod_database_code 2312790
_cod_database_fobs_code 2312790
_shelx_space_group_comment
;
The symmetry employed for this shelxl refinement is uniquely defined
by the following loop, which should always be used as a source of
symmetry information in preference to the above space-group names.
They are only intended as comments.
;

loop_
_space_group_symop_operation_xyz
'x, y, z'
'-x+1/2, y+1/2, -z+1/2'
'-x, -y, -z'
'x-1/2, -y-1/2, z-1/2'

loop_
_atom_site_type_symbol
_atom_site_label
_atom_site_fract_x
_atom_site_fract_y
_atom_site_fract_z
_atom_site_U_iso_or_equiv
_atom_site_adp_type
_atom_site_calc_flag
_atom_site_occupancy
_atom_site_disorder_assembly
_atom_site_disorder_group
S S1 0.81169(3) 0.02969(7) 0.18723(2) 0.03566(14) Uani d 1 . .
S S2 0.89382(3) -0.21239(7) 0.21415(2) 0.03574(14) Uani d 1 . .
O O16 0.67096(9) -0.1967(2) -0.21293(6) 0.0389(3) Uani d 1 . .
O O23 0.51306(9) 0.6949(2) 0.13085(7) 0.0441(3) Uani d 1 . .
C C3 0.90450(11) -0.2908(3) 0.13060(8) 0.0279(4) Uani d 1 . .
C C4 0.85607(11) -0.1924(3) 0.08229(8) 0.0279(4) Uani d 1 . .
H H4 0.860230 -0.228548 0.036344 0.033 Uiso calc 1 . .
C C5 0.79763(11) -0.0314(3) 0.10002(8) 0.0279(4) Uani d 1 . .
C C6 0.73775(11) 0.0630(3) 0.05719(8) 0.0277(4) Uani d 1 . .
C C7 0.96095(11) -0.4669(3) 0.11990(8) 0.0283(4) Uani d 1 . .
C C8 1.03456(12) -0.5078(3) 0.16258(9) 0.0359(4) Uani d 1 . .
H H8 1.049269 -0.420049 0.199431 0.043 Uiso calc 1 . .
C C9 1.08669(14) -0.6753(3) 0.15186(10) 0.0441(5) Uani d 1 . .
H H9 1.137079 -0.700957 0.181060 0.053 Uiso calc 1 . .
C C10 1.06553(14) -0.8044(3) 0.09904(11) 0.0449(5) Uani d 1 . .
H H10 1.100868 -0.919655 0.091785 0.054 Uiso calc 1 . .
C C11 0.99230(14) -0.7647(3) 0.05653(10) 0.0407(5) Uani d 1 . .
H H11 0.977848 -0.852939 0.019764 0.049 Uiso calc 1 . .
C C12 0.94032(12) -0.5997(3) 0.06684(9) 0.0339(4) Uani d 1 . .
H H12 0.889852 -0.575731 0.037556 0.041 Uiso calc 1 . .
C C13 0.72244(11) -0.0118(3) -0.01340(8) 0.0281(4) Uani d 1 . .
C C14 0.70204(11) -0.2129(3) -0.02748(8) 0.0297(4) Uani d 1 . .
H H14 0.699560 -0.306181 0.008715 0.036 Uiso calc 1 . .
C C15 0.68516(11) -0.2810(3) -0.09324(8) 0.0297(4) Uani d 1 . .
H H15 0.671967 -0.419523 -0.101704 0.036 Uiso calc 1 . .
C C16 0.68770(12) -0.1455(3) -0.14638(8) 0.0304(4) Uani d 1 . .
C C17 0.70759(13) 0.0561(3) -0.13345(9) 0.0354(4) Uani d 1 . .
H H17 0.709595 0.149219 -0.169745 0.042 Uiso calc 1 . .
C C18 0.72452(12) 0.1222(3) -0.06784(9) 0.0336(4) Uani d 1 . .
H H18 0.737784 0.260725 -0.059609 0.040 Uiso calc 1 . .
C C19 0.64583(15) -0.4012(3) -0.22711(10) 0.0436(5) Uani d 1 . .
H H19A 0.694770 -0.491668 -0.213957 0.065 Uiso calc 1 . .
H H19B 0.630435 -0.416033 -0.275459 0.065 Uiso calc 1 . .
H H19C 0.595035 -0.436246 -0.201640 0.065 Uiso calc 1 . .
C C20 0.68241(11) 0.2331(3) 0.07760(8) 0.0283(4) Uani d 1 . .
C C21 0.59439(12) 0.2448(3) 0.05283(9) 0.0360(4) Uani d 1 . .
H H21 0.571730 0.145202 0.022003 0.043 Uiso calc 1 . .
C C22 0.54040(12) 0.3977(3) 0.07233(10) 0.0386(4) Uani d 1 . .
H H22 0.480747 0.400656 0.055705 0.046 Uiso calc 1 . .
C C23 0.57236(12) 0.5480(3) 0.11616(9) 0.0326(4) Uani d 1 . .
C C24 0.65936(12) 0.5441(3) 0.14044(8) 0.0294(4) Uani d 1 . .
H H24 0.682115 0.647347 0.169811 0.035 Uiso calc 1 . .
C C25 0.71305(11) 0.3863(3) 0.12117(8) 0.0274(4) Uani d 1 . .
H H25 0.772490 0.383138 0.138299 0.033 Uiso calc 1 . .
C C26 0.54322(15) 0.8527(3) 0.17532(11) 0.0490(5) Uani d 1 . .
H H26A 0.561511 0.795153 0.219408 0.074 Uiso calc 1 . .
H H26B 0.495745 0.950193 0.180498 0.074 Uiso calc 1 . .
H H26C 0.593130 0.921443 0.156637 0.074 Uiso calc 1 . .

loop_
_atom_site_aniso_label
_atom_site_aniso_U_11
_atom_site_aniso_U_22
_atom_site_aniso_U_33
_atom_site_aniso_U_12
_atom_site_aniso_U_13
_atom_site_aniso_U_23
S1 0.0446(3) 0.0360(3) 0.0255(2) 0.0130(2) -0.00476(18) -0.00565(18)
S2 0.0447(3) 0.0368(3) 0.0250(2) 0.0121(2) -0.00345(18) -0.00208(18)
O16 0.0573(9) 0.0346(7) 0.0240(6) 0.0020(6) -0.0041(6) -0.0017(5)
O23 0.0405(8) 0.0475(8) 0.0444(8) 0.0173(6) 0.0041(6) -0.0042(6)
C3 0.0298(9) 0.0265(9) 0.0275(8) -0.0008(7) 0.0016(7) -0.0023(7)
C4 0.0298(9) 0.0287(9) 0.0250(8) 0.0004(7) 0.0006(6) -0.0022(7)
C5 0.0307(9) 0.0277(9) 0.0250(8) 0.0008(7) 0.0010(7) -0.0023(7)
C6 0.0296(9) 0.0287(9) 0.0245(8) 0.0013(7) 0.0002(6) -0.0019(7)
C7 0.0305(9) 0.0264(8) 0.0283(8) 0.0012(7) 0.0043(7) 0.0028(7)
C8 0.0366(10) 0.0384(10) 0.0326(9) 0.0062(8) 0.0002(7) 0.0017(8)
C9 0.0391(11) 0.0498(12) 0.0435(11) 0.0153(9) 0.0039(9) 0.0108(9)
C10 0.0504(12) 0.0377(11) 0.0478(12) 0.0175(9) 0.0141(9) 0.0042(9)
C11 0.0475(12) 0.0343(10) 0.0411(11) 0.0045(9) 0.0090(9) -0.0053(8)
C12 0.0355(10) 0.0317(10) 0.0346(9) 0.0014(8) 0.0022(7) -0.0025(7)
C13 0.0288(9) 0.0303(9) 0.0249(8) 0.0045(7) -0.0011(6) 0.0005(7)
C14 0.0322(9) 0.0308(9) 0.0258(8) 0.0007(7) -0.0007(7) 0.0034(7)
C15 0.0328(9) 0.0266(9) 0.0294(8) 0.0001(7) -0.0003(7) 0.0000(7)
C16 0.0336(9) 0.0336(9) 0.0236(8) 0.0062(8) -0.0015(7) -0.0011(7)
C17 0.0476(11) 0.0299(9) 0.0283(9) 0.0060(8) 0.0000(8) 0.0050(7)
C18 0.0453(11) 0.0250(9) 0.0300(9) 0.0048(8) -0.0017(7) 0.0006(7)
C19 0.0607(13) 0.0381(11) 0.0311(9) -0.0001(10) -0.0041(9) -0.0069(8)
C20 0.0314(9) 0.0297(9) 0.0237(8) 0.0019(7) 0.0004(6) 0.0025(7)
C21 0.0326(10) 0.0407(11) 0.0339(9) 0.0027(8) -0.0036(7) -0.0048(8)
C22 0.0271(9) 0.0469(12) 0.0412(10) 0.0073(8) -0.0020(8) -0.0016(9)
C23 0.0340(9) 0.0353(10) 0.0290(9) 0.0113(8) 0.0069(7) 0.0039(7)
C24 0.0350(9) 0.0291(9) 0.0241(8) 0.0018(7) 0.0028(7) 0.0026(7)
C25 0.0276(8) 0.0285(9) 0.0262(8) 0.0023(7) 0.0018(6) 0.0038(7)
C26 0.0588(14) 0.0428(12) 0.0458(12) 0.0206(10) 0.0057(10) -0.0052(9)

loop_
_atom_type_symbol
_atom_type_description
_atom_type_scat_dispersion_real
_atom_type_scat_dispersion_imag
_atom_type_scat_source
C C 0.0033 0.0016 'International Tables Vol C Tables 4.2.6.8 and 6.1.1.4'
H H 0.0000 0.0000 'International Tables Vol C Tables 4.2.6.8 and 6.1.1.4'
O O 0.0106 0.0060 'International Tables Vol C Tables 4.2.6.8 and 6.1.1.4'
S S 0.1246 0.1234 'International Tables Vol C Tables 4.2.6.8 and 6.1.1.4'

loop_
_geom_angle_atom_site_label_1
_geom_angle_atom_site_label_2
_geom_angle_atom_site_label_3
_geom_angle_site_symmetry_1
_geom_angle_site_symmetry_3
_geom_angle
_geom_angle_publ_flag
C5 S1 S2 . . 96.33(6) ?
C3 S2 S1 . . 94.22(6) ?
C16 O16 C19 . . 117.06(14) ?
C23 O23 C26 . . 117.24(15) ?
C4 C3 C7 . . 125.56(15) ?
C4 C3 S2 . . 116.95(13) ?
C7 C3 S2 . . 117.35(12) ?
C3 C4 C5 . . 120.21(15) ?
C3 C4 H4 . . 119.9 ?
C5 C4 H4 . . 119.9 ?
C6 C5 C4 . . 125.84(15) ?
C6 C5 S1 . . 122.73(13) ?
C4 C5 S1 . . 111.42(12) ?
C5 C6 C20 . . 123.39(15) ?
C5 C6 C13 . . 119.74(15) ?
C20 C6 C13 . . 116.80(14) ?
C8 C7 C12 . . 118.38(16) ?
C8 C7 C3 . . 121.58(16) ?
C12 C7 C3 . . 120.03(16) ?
C9 C8 C7 . . 120.70(18) ?
C9 C8 H8 . . 119.7 ?
C7 C8 H8 . . 119.7 ?
C10 C9 C8 . . 120.12(19) ?
C10 C9 H9 . . 119.9 ?
C8 C9 H9 . . 119.9 ?
C9 C10 C11 . . 119.43(18) ?
C9 C10 H10 . . 120.3 ?
C11 C10 H10 . . 120.3 ?
C12 C11 C10 . . 120.82(19) ?
C12 C11 H11 . . 119.6 ?
C10 C11 H11 . . 119.6 ?
C11 C12 C7 . . 120.54(18) ?
C11 C12 H12 . . 119.7 ?
C7 C12 H12 . . 119.7 ?
C14 C13 C18 . . 117.70(16) ?
C14 C13 C6 . . 121.75(15) ?
C18 C13 C6 . . 120.49(16) ?
C13 C14 C15 . . 121.67(16) ?
C13 C14 H14 . . 119.2 ?
C15 C14 H14 . . 119.2 ?
C16 C15 C14 . . 119.59(17) ?
C16 C15 H15 . . 120.2 ?
C14 C15 H15 . . 120.2 ?
O16 C16 C15 . . 124.15(16) ?
O16 C16 C17 . . 116.15(15) ?
C15 C16 C17 . . 119.70(16) ?
C18 C17 C16 . . 120.22(16) ?
C18 C17 H17 . . 119.9 ?
C16 C17 H17 . . 119.9 ?
C17 C18 C13 . . 121.12(17) ?
C17 C18 H18 . . 119.4 ?
C13 C18 H18 . . 119.4 ?
O16 C19 H19A . . 109.5 ?
O16 C19 H19B . . 109.5 ?
H19A C19 H19B . . 109.5 ?
O16 C19 H19C . . 109.5 ?
H19A C19 H19C . . 109.5 ?
H19B C19 H19C . . 109.5 ?
C25 C20 C21 . . 117.06(16) ?
C25 C20 C6 . . 123.17(15) ?
C21 C20 C6 . . 119.78(16) ?
C22 C21 C20 . . 121.28(17) ?
C22 C21 H21 . . 119.4 ?
C20 C21 H21 . . 119.4 ?
C21 C22 C23 . . 120.56(17) ?
C21 C22 H22 . . 119.7 ?
C23 C22 H22 . . 119.7 ?
O23 C23 C24 . . 124.82(17) ?
O23 C23 C22 . . 115.35(16) ?
C24 C23 C22 . . 119.80(16) ?
C23 C24 C25 . . 119.07(16) ?
C23 C24 H24 . . 120.5 ?
C25 C24 H24 . . 120.5 ?
C20 C25 C24 . . 122.21(16) ?
C20 C25 H25 . . 118.9 ?
C24 C25 H25 . . 118.9 ?
O23 C26 H26A . . 109.5 ?
O23 C26 H26B . . 109.5 ?
H26A C26 H26B . . 109.5 ?
O23 C26 H26C . . 109.5 ?
H26A C26 H26C . . 109.5 ?
H26B C26 H26C . . 109.5 ?

loop_
_geom_bond_atom_site_label_1
_geom_bond_atom_site_label_2
_geom_bond_site_symmetry_2
_geom_bond_distance
_geom_bond_publ_flag
S1 C5 . 1.7797(17) ?
S1 S2 . 2.0826(6) ?
S2 C3 . 1.7568(17) ?
O16 C16 . 1.374(2) ?
O16 C19 . 1.428(2) ?
O23 C23 . 1.371(2) ?
O23 C26 . 1.425(3) ?
C3 C4 . 1.343(2) ?
C3 C7 . 1.471(2) ?
C4 C5 . 1.446(2) ?
C4 H4 . 0.9500 ?
C5 C6 . 1.362(2) ?
C6 C20 . 1.479(2) ?
C6 C13 . 1.492(2) ?
C7 C8 . 1.392(2) ?
C7 C12 . 1.393(2) ?
C8 C9 . 1.388(3) ?
C8 H8 . 0.9500 ?
C9 C10 . 1.375(3) ?
C9 H9 . 0.9500 ?
C10 C11 . 1.384(3) ?
C10 H10 . 0.9500 ?
C11 C12 . 1.372(3) ?
C11 H11 . 0.9500 ?
C12 H12 . 0.9500 ?
C13 C14 . 1.389(2) ?
C13 C18 . 1.400(2) ?
C14 C15 . 1.392(2) ?
C14 H14 . 0.9500 ?
C15 C16 . 1.387(2) ?
C15 H15 . 0.9500 ?
C16 C17 . 1.387(3) ?
C17 C18 . 1.384(2) ?
C17 H17 . 0.9500 ?
C18 H18 . 0.9500 ?
C19 H19A . 0.9800 ?
C19 H19B . 0.9800 ?
C19 H19C . 0.9800 ?
C20 C25 . 1.394(2) ?
C20 C21 . 1.405(2) ?
C21 C22 . 1.375(3) ?
C21 H21 . 0.9500 ?
C22 C23 . 1.390(3) ?
C22 H22 . 0.9500 ?
C23 C24 . 1.386(3) ?
C24 C25 . 1.395(2) ?
C24 H24 . 0.9500 ?
C25 H25 . 0.9500 ?
C26 H26A . 0.9800 ?
C26 H26B . 0.9800 ?
C26 H26C . 0.9800 ?

loop_
_geom_torsion_atom_site_label_1
_geom_torsion_atom_site_label_2
_geom_torsion_atom_site_label_3
_geom_torsion_atom_site_label_4
_geom_torsion_site_symmetry_1
_geom_torsion_site_symmetry_2
_geom_torsion_site_symmetry_3
_geom_torsion_site_symmetry_4
_geom_torsion
_geom_torsion_publ_flag
S1 S2 C3 C4 . . . . -5.04(14) ?
S1 S2 C3 C7 . . . . 178.96(12) ?
C7 C3 C4 C5 . . . . 174.91(16) ?
S2 C3 C4 C5 . . . . -0.7(2) ?
C3 C4 C5 C6 . . . . -171.60(18) ?
C3 C4 C5 S1 . . . . 7.5(2) ?
S2 S1 C5 C6 . . . . 170.12(15) ?
S2 S1 C5 C4 . . . . -9.01(13) ?
C4 C5 C6 C20 . . . . -177.17(16) ?
S1 C5 C6 C20 . . . . 3.8(3) ?
C4 C5 C6 C13 . . . . 5.9(3) ?
S1 C5 C6 C13 . . . . -173.05(13) ?
C4 C3 C7 C8 . . . . 152.20(18) ?
S2 C3 C7 C8 . . . . -32.2(2) ?
C4 C3 C7 C12 . . . . -29.1(3) ?
S2 C3 C7 C12 . . . . 146.55(14) ?
C12 C7 C8 C9 . . . . 0.9(3) ?
C3 C7 C8 C9 . . . . 179.62(17) ?
C7 C8 C9 C10 . . . . -0.6(3) ?
C8 C9 C10 C11 . . . . 0.4(3) ?
C9 C10 C11 C12 . . . . -0.6(3) ?
C10 C11 C12 C7 . . . . 0.9(3) ?
C8 C7 C12 C11 . . . . -1.0(3) ?
C3 C7 C12 C11 . . . . -179.76(17) ?
C5 C6 C13 C14 . . . . 53.4(2) ?
C20 C6 C13 C14 . . . . -123.65(18) ?
C5 C6 C13 C18 . . . . -129.38(19) ?
C20 C6 C13 C18 . . . . 53.5(2) ?
C18 C13 C14 C15 . . . . 0.7(3) ?
C6 C13 C14 C15 . . . . 178.01(16) ?
C13 C14 C15 C16 . . . . -0.7(3) ?
C19 O16 C16 C15 . . . . 2.8(3) ?
C19 O16 C16 C17 . . . . -176.79(17) ?
C14 C15 C16 O16 . . . . -179.13(16) ?
C14 C15 C16 C17 . . . . 0.4(3) ?
O16 C16 C17 C18 . . . . 179.34(16) ?
C15 C16 C17 C18 . . . . -0.2(3) ?
C16 C17 C18 C13 . . . . 0.3(3) ?
C14 C13 C18 C17 . . . . -0.5(3) ?
C6 C13 C18 C17 . . . . -177.85(17) ?
C5 C6 C20 C25 . . . . 39.0(3) ?
C13 C6 C20 C25 . . . . -144.05(17) ?
C5 C6 C20 C21 . . . . -140.87(18) ?
C13 C6 C20 C21 . . . . 36.1(2) ?
C25 C20 C21 C22 . . . . -1.8(3) ?
C6 C20 C21 C22 . . . . 178.06(17) ?
C20 C21 C22 C23 . . . . 1.5(3) ?
C26 O23 C23 C24 . . . . -1.1(3) ?
C26 O23 C23 C22 . . . . -179.63(18) ?
C21 C22 C23 O23 . . . . 178.62(17) ?
C21 C22 C23 C24 . . . . 0.0(3) ?
O23 C23 C24 C25 . . . . -179.54(16) ?
C22 C23 C24 C25 . . . . -1.1(3) ?
C21 C20 C25 C24 . . . . 0.7(2) ?
C6 C20 C25 C24 . . . . -179.14(15) ?
C23 C24 C25 C20 . . . . 0.7(3) ?
